data_1011189
loop_
_publ_author_name
'Beevers, C. A.'
'Lipson, H.'

_publ_section_title
;
 The crystal structure of nickel sulphate hexahydrate NiSO4 * 6H2O
 Locality: synthetic
;
_journal_name_full 'Zeitschrift fur Kristallographie'
_journal_page_first 123
_journal_page_last 135
_journal_volume 83
_journal_year 1932
_chemical_compound_source 'synthetic by slow evaporation at RT'
_chemical_formula_structural 'Ni (S O4) (H2 O)6'
_chemical_formula_sum 'H12 Ni O10 S'
_chemical_name_mineral Retgersite
_chemical_name_systematic 'Nickel sulfate(VI) hexahydrate'
_space_group_IT_number 92
_symmetry_cell_setting tetragonal
_symmetry_Int_Tables_number 92
_symmetry_space_group_name_Hall 'P 4abw 2nw'
_symmetry_space_group_name_H-M 'P 41 21 2'
_cell_angle_alpha 90
_cell_angle_beta 90
_cell_angle_gamma 90
_cell_formula_units_Z 4
_cell_length_a 6.8
_cell_length_b 6.8
_cell_length_c 18.29999
_cell_volume 846.2
_exptl_crystal_density_meas 2.07
_cod_database_code 1011189

loop_
_symmetry_equiv_pos_as_xyz
x,y,z
-x,-y,1/2+z
1/2-y,1/2+x,1/4+z
1/2+y,1/2-x,3/4+z
y,x,-z
-y,-x,1/2-z
1/2-x,1/2+y,1/4-z
1/2+x,1/2-y,3/4-z

loop_
_atom_site_label
_atom_site_type_symbol
_atom_site_symmetry_multiplicity
_atom_site_Wyckoff_symbol
_atom_site_fract_x
_atom_site_fract_y
_atom_site_fract_z
_atom_site_occupancy
_atom_site_attached_hydrogens
_atom_site_calc_flag
Ni1 Ni2+ 4 a 0.71 0.71 0. 1. 0 d
S1 S6+ 4 a 0.21 0.21 0. 1. 0 d
O1 O2- 8 b 0.12 0.12 0.068 1. 0 d
O2 O2- 8 b 0.43 0.17 0. 1. 0 d
O3 O2- 8 b 0.67 0.45 0.054 1. 2 d
O4 O2- 8 b 0.97 0.75 0.054 1. 2 d
O5 O2- 8 b 0.56 0.86 0.077 1. 2 d

loop_
_atom_type_symbol
_atom_type_oxidation_number
Ni2+ 2.000
S6+ 6.000
O2- -2.000
H1+ 1.000
